data_7018828
loop_
_publ_author_name
'Ni, Jia'
'Wei, Kai-Ju'
'Min, Yuanzeng'
'Chen, Yaowen'
'Zhan, Shunze'
'Li, Dan'
'Liu, Yangzhong'

_publ_section_title
;
 Copper(i) coordination polymers of 2,2'-dipyridylamine derivatives:
 syntheses, structures, and luminescence.
;
_journal_issue 17
_journal_name_full 'Dalton transactions (Cambridge, England : 2003)'
_journal_page_first 5280
_journal_page_last 5293
_journal_paper_doi 10.1039/c2dt12032a
_journal_volume 41
_journal_year 2012
_chemical_formula_sum 'C32 H24 Br Cu N6'
_chemical_formula_weight 636.02
_chemical_name_systematic
;
?
;
_space_group_IT_number 14
_symmetry_cell_setting monoclinic
_symmetry_space_group_name_Hall '-P 2ybc'
_symmetry_space_group_name_H-M 'P 1 21/c 1'
_atom_sites_solution_hydrogens geom
_atom_sites_solution_primary direct
_atom_sites_solution_secondary difmap
_audit_creation_method SHELXL-97
_cell_angle_alpha 90.00
_cell_angle_beta 107.402(2)
_cell_angle_gamma 90.00
_cell_formula_units_Z 4
_cell_length_a 14.6291(13)
_cell_length_b 11.2293(10)
_cell_length_c 17.3085(15)
_cell_measurement_temperature 293(2)
_cell_volume 2713.2(4)
_computing_cell_refinement 'SAINT (Bruker, 2002)'
_computing_data_collection 'SMART (Bruker, 2002)'
_computing_data_reduction SAINT
_computing_molecular_graphics 'ORTEP-II (Johnson, 1976)'
_computing_publication_material SHELXL-97
_computing_structure_refinement 'SHELXL-97 (Sheldrick, 1997)'
_computing_structure_solution 'SHELXS-97 (Sheldrick, 1997)'
_diffrn_ambient_temperature 293(2)
_diffrn_measured_fraction_theta_full 0.998
_diffrn_measured_fraction_theta_max 0.998
_diffrn_measurement_device_type 'Bruker APEX area-dectector diffractometer'
_diffrn_measurement_method '\f and \w-scan'
_diffrn_radiation_monochromator graphite
_diffrn_radiation_source 'fine-focus sealed tube'
_diffrn_radiation_type MoK\a
_diffrn_radiation_wavelength 0.71073
_diffrn_reflns_av_R_equivalents 0.0280
_diffrn_reflns_av_sigmaI/netI 0.0401
_diffrn_reflns_limit_h_max 17
_diffrn_reflns_limit_h_min -17
_diffrn_reflns_limit_k_max 11
_diffrn_reflns_limit_k_min -13
_diffrn_reflns_limit_l_max 15
_diffrn_reflns_limit_l_min -20
_diffrn_reflns_number 11767
_diffrn_reflns_theta_full 25.00
_diffrn_reflns_theta_max 25.00
_diffrn_reflns_theta_min 1.46
_diffrn_standards_decay_% 0
_diffrn_standards_interval_count 0
_diffrn_standards_interval_time 0
_diffrn_standards_number 0
_exptl_absorpt_coefficient_mu 2.312
_exptl_absorpt_correction_T_max 0.7231
_exptl_absorpt_correction_T_min 0.6424
_exptl_absorpt_correction_type multi-scan
_exptl_absorpt_process_details 'SADABS (Bruker, 2002)'
_exptl_crystal_colour yellow
_exptl_crystal_density_diffrn 1.557
_exptl_crystal_density_method 'not measured'
_exptl_crystal_description block
_exptl_crystal_F_000 1288
_exptl_crystal_size_max 0.21
_exptl_crystal_size_mid 0.20
_exptl_crystal_size_min 0.15
_refine_diff_density_max 0.634
_refine_diff_density_min -0.507
_refine_diff_density_rms 0.079
_refine_ls_extinction_method none
_refine_ls_goodness_of_fit_ref 1.045
_refine_ls_hydrogen_treatment constr
_refine_ls_matrix_type full
_refine_ls_number_parameters 361
_refine_ls_number_reflns 4771
_refine_ls_number_restraints 0
_refine_ls_restrained_S_all 1.045
_refine_ls_R_factor_all 0.0677
_refine_ls_R_factor_gt 0.0446
_refine_ls_shift/su_max 0.000
_refine_ls_shift/su_mean 0.000
_refine_ls_structure_factor_coef Fsqd
_refine_ls_weighting_details 'calc w=1/[\s^2^(Fo^2^)+(0.0617P)^2^+1.1766P] where P=(Fo^2^+2Fc^2^)/3'
_refine_ls_weighting_scheme calc
_refine_ls_wR_factor_gt 0.1095
_refine_ls_wR_factor_ref 0.1232
_reflns_number_gt 3463
_reflns_number_total 4771
_reflns_threshold_expression >2sigma(I)
_cod_data_source_file c2dt12032a.txt
_cod_data_source_block 4
_cod_depositor_comments
;
The following automatic conversions were performed:

'_symmetry_cell_setting' value 'Monoclinic' changed to 'monoclinic'
according to /home/saulius/struct/CIF-dictionaries/cif_core.dic
dictionary named 'cif_core.dic' version 2.4.1 from
2010-06-29.

'_exptl_absorpt_correction_type' value 'Multi-scan'
changed to 'multi-scan' according to
/home/saulius/struct/CIF-dictionaries/cif_core.dic dictionary named
'cif_core.dic' version 2.4.1 from 2010-06-29.

Automatic conversion script
Id: cif_fix_values 1715 2011-07-08 13:25:40Z adriana 
;
_cod_original_sg_symbol_H-M P2(1)/c
_cod_database_code 7018828

loop_
_symmetry_equiv_pos_as_xyz
'x, y, z'
'-x, y+1/2, -z+1/2'
'-x, -y, -z'
'x, -y-1/2, z-1/2'

loop_
_atom_site_label
_atom_site_type_symbol
_atom_site_fract_x
_atom_site_fract_y
_atom_site_fract_z
_atom_site_U_iso_or_equiv
_atom_site_adp_type
_atom_site_occupancy
_atom_site_symmetry_multiplicity
_atom_site_calc_flag
_atom_site_refinement_flags
Cu1 Cu 0.25473(3) -0.36619(4) -0.15911(3) 0.04028(17) Uani 1 1 d .
Br1 Br 0.26359(3) -0.58470(4) -0.15878(3) 0.04958(17) Uani 1 1 d .
C1 C 0.0894(3) -0.3914(4) -0.1079(2) 0.0424(10) Uani 1 1 d .
H1 H 0.0872 -0.4617 -0.1368 0.051 Uiso 1 1 calc R
C2 C 0.0149(3) -0.3672(5) -0.0776(3) 0.0587(13) Uani 1 1 d .
H2 H -0.0367 -0.4190 -0.0861 0.070 Uiso 1 1 calc R
C3 C 0.0190(3) -0.2640(5) -0.0344(3) 0.0627(14) Uani 1 1 d .
H3 H -0.0304 -0.2447 -0.0131 0.075 Uiso 1 1 calc R
C4 C 0.0959(3) -0.1894(4) -0.0227(3) 0.0497(11) Uani 1 1 d .
H4 H 0.0988 -0.1188 0.0060 0.060 Uiso 1 1 calc R
C5 C 0.1697(3) -0.2199(3) -0.0541(2) 0.0340(9) Uani 1 1 d .
C6 C 0.3435(3) -0.1939(4) -0.0328(2) 0.0362(9) Uani 1 1 d .
C7 C 0.4074(3) -0.1221(4) -0.0549(3) 0.0647(14) Uani 1 1 d .
H7 H 0.3896 -0.0479 -0.0784 0.078 Uiso 1 1 calc R
C8 C 0.4999(4) -0.1658(6) -0.0405(4) 0.089(2) Uani 1 1 d .
H8 H 0.5462 -0.1200 -0.0535 0.107 Uiso 1 1 calc R
C9 C 0.5227(4) -0.2772(7) -0.0068(4) 0.090(2) Uani 1 1 d .
H9 H 0.5842 -0.3081 0.0034 0.108 Uiso 1 1 calc R
C10 C 0.4536(4) -0.3396(5) 0.0109(3) 0.0720(16) Uani 1 1 d .
H10 H 0.4692 -0.4148 0.0334 0.086 Uiso 1 1 calc R
C11 C 0.2490(3) -0.0326(3) -0.0050(2) 0.0335(9) Uani 1 1 d .
C12 C 0.2061(3) 0.0629(4) -0.0518(2) 0.0390(10) Uani 1 1 d .
H12 H 0.1783 0.0533 -0.1072 0.047 Uiso 1 1 calc R
C13 C 0.2041(3) 0.1739(3) -0.0164(2) 0.0373(9) Uani 1 1 d .
H13 H 0.1756 0.2380 -0.0487 0.045 Uiso 1 1 calc R
C14 C 0.2441(3) 0.1903(3) 0.0667(2) 0.0314(9) Uani 1 1 d .
C15 C 0.2870(3) 0.0926(3) 0.1125(2) 0.0386(9) Uani 1 1 d .
H15 H 0.3140 0.1013 0.1681 0.046 Uiso 1 1 calc R
C16 C 0.2904(3) -0.0172(3) 0.0774(2) 0.0391(9) Uani 1 1 d .
H16 H 0.3206 -0.0809 0.1092 0.047 Uiso 1 1 calc R
C17 C 0.2420(2) 0.3084(3) 0.1045(2) 0.0311(8) Uani 1 1 d .
C18 C 0.2471(3) 0.3181(3) 0.1863(2) 0.0373(9) Uani 1 1 d .
H18 H 0.2482 0.2492 0.2164 0.045 Uiso 1 1 calc R
C19 C 0.2503(3) 0.4279(3) 0.2232(2) 0.0374(9) Uani 1 1 d .
H19 H 0.2560 0.4320 0.2781 0.045 Uiso 1 1 calc R
C20 C 0.2453(3) 0.5306(3) 0.1795(2) 0.0328(9) Uani 1 1 d .
C21 C 0.2366(3) 0.5231(4) 0.0977(2) 0.0419(10) Uani 1 1 d .
H21 H 0.2311 0.5923 0.0671 0.050 Uiso 1 1 calc R
C22 C 0.2359(3) 0.4137(3) 0.0611(2) 0.0391(9) Uani 1 1 d .
H22 H 0.2313 0.4104 0.0064 0.047 Uiso 1 1 calc R
C23 C 0.3353(3) 0.7109(3) 0.2349(2) 0.0341(9) Uani 1 1 d .
C24 C 0.4113(3) 0.6735(4) 0.2074(3) 0.0453(10) Uani 1 1 d .
H24 H 0.4058 0.6041 0.1770 0.054 Uiso 1 1 calc R
C25 C 0.4934(3) 0.7391(4) 0.2254(3) 0.0538(12) Uani 1 1 d .
H25 H 0.5445 0.7144 0.2078 0.065 Uiso 1 1 calc R
C26 C 0.5001(3) 0.8423(4) 0.2699(3) 0.0559(13) Uani 1 1 d .
H26 H 0.5549 0.8894 0.2820 0.067 Uiso 1 1 calc R
C27 C 0.4243(3) 0.8730(4) 0.2953(3) 0.0460(10) Uani 1 1 d .
H27 H 0.4287 0.9429 0.3250 0.055 Uiso 1 1 calc R
C28 C 0.1606(3) 0.6962(3) 0.2169(2) 0.0359(9) Uani 1 1 d .
C29 C 0.1017(2) 0.6256(3) 0.2398(2) 0.0325(9) Uani 1 1 d .
H29 H 0.1201 0.5488 0.2581 0.039 Uiso 1 1 calc R
C30 C 0.0162(3) 0.6666(5) 0.2361(3) 0.0602(13) Uani 1 1 d .
H30 H -0.0255 0.6161 0.2517 0.072 Uiso 1 1 calc R
C31 C -0.0149(3) 0.7781(5) 0.2110(3) 0.0583(13) Uani 1 1 d .
H31 H -0.0753 0.8039 0.2109 0.070 Uiso 1 1 calc R
C32 C 0.0452(3) 0.8514(4) 0.1858(3) 0.0578(13) Uani 1 1 d .
H32 H 0.0249 0.9273 0.1667 0.069 Uiso 1 1 calc R
N1 N 0.1656(2) -0.3192(3) -0.09820(18) 0.0326(7) Uani 1 1 d .
N2 N 0.2504(2) -0.1477(3) -0.04093(18) 0.0341(7) Uani 1 1 d .
N3 N 0.3640(3) -0.3017(3) -0.0015(2) 0.0516(9) Uani 1 1 d .
N4 N 0.2503(2) 0.6462(3) 0.21728(19) 0.0374(8) Uani 1 1 d .
N5 N 0.3432(2) 0.8093(3) 0.28064(18) 0.0343(7) Uani 1 1 d .
N6 N 0.1375(3) 0.8125(4) 0.1887(2) 0.0677(12) Uani 1 1 d .

loop_
_atom_site_aniso_label
_atom_site_aniso_U_11
_atom_site_aniso_U_22
_atom_site_aniso_U_33
_atom_site_aniso_U_23
_atom_site_aniso_U_13
_atom_site_aniso_U_12
Cu1 0.0499(3) 0.0321(3) 0.0454(3) -0.0017(2) 0.0242(2) -0.0004(2)
Br1 0.0771(3) 0.0260(3) 0.0556(3) -0.00485(19) 0.0351(2) -0.0021(2)
C1 0.044(2) 0.041(3) 0.042(2) -0.0040(19) 0.0117(19) -0.009(2)
C2 0.041(3) 0.063(3) 0.076(3) -0.012(3) 0.023(2) -0.017(2)
C3 0.044(3) 0.077(4) 0.080(4) -0.022(3) 0.037(3) -0.011(3)
C4 0.041(3) 0.052(3) 0.060(3) -0.018(2) 0.022(2) 0.000(2)
C5 0.034(2) 0.034(2) 0.034(2) -0.0006(18) 0.0108(17) 0.0020(18)
C6 0.034(2) 0.034(2) 0.042(2) -0.0143(18) 0.0146(18) -0.0033(18)
C7 0.059(3) 0.047(3) 0.104(4) -0.022(3) 0.048(3) -0.017(2)
C8 0.059(4) 0.087(5) 0.139(6) -0.052(4) 0.055(4) -0.033(3)
C9 0.044(3) 0.115(6) 0.109(5) -0.046(4) 0.018(3) 0.013(4)
C10 0.065(4) 0.080(4) 0.065(3) -0.002(3) 0.011(3) 0.035(3)
C11 0.036(2) 0.028(2) 0.039(2) -0.0052(18) 0.0149(17) 0.0009(17)
C12 0.045(2) 0.039(2) 0.034(2) -0.0052(18) 0.0130(18) 0.0039(19)
C13 0.050(2) 0.030(2) 0.034(2) 0.0019(17) 0.0155(19) 0.0074(19)
C14 0.037(2) 0.024(2) 0.037(2) -0.0018(16) 0.0162(17) -0.0008(16)
C15 0.049(2) 0.030(2) 0.035(2) -0.0009(18) 0.0103(19) 0.0002(19)
C16 0.046(2) 0.027(2) 0.044(2) 0.0008(18) 0.0124(19) 0.0049(18)
C17 0.032(2) 0.024(2) 0.040(2) -0.0006(16) 0.0141(17) 0.0012(16)
C18 0.050(2) 0.026(2) 0.041(2) 0.0004(17) 0.0211(19) -0.0007(18)
C19 0.050(2) 0.033(2) 0.035(2) -0.0034(18) 0.0208(19) 0.0002(19)
C20 0.035(2) 0.025(2) 0.041(2) -0.0072(17) 0.0135(17) -0.0033(17)
C21 0.057(3) 0.025(2) 0.045(2) 0.0036(18) 0.017(2) 0.0025(19)
C22 0.053(3) 0.032(2) 0.034(2) -0.0020(18) 0.0160(19) 0.0018(19)
C23 0.036(2) 0.030(2) 0.037(2) -0.0012(17) 0.0133(17) 0.0014(18)
C24 0.045(3) 0.037(2) 0.058(3) -0.011(2) 0.021(2) 0.000(2)
C25 0.039(3) 0.061(3) 0.067(3) -0.006(2) 0.024(2) 0.004(2)
C26 0.040(3) 0.053(3) 0.078(3) -0.015(3) 0.023(2) -0.013(2)
C27 0.044(3) 0.039(2) 0.057(3) -0.011(2) 0.018(2) -0.007(2)
C28 0.042(2) 0.029(2) 0.036(2) -0.0112(17) 0.0095(18) 0.0050(18)
C29 0.028(2) 0.0188(19) 0.056(3) -0.0045(17) 0.0213(18) -0.0039(16)
C30 0.054(3) 0.055(3) 0.076(4) -0.013(3) 0.028(3) -0.014(3)
C31 0.037(3) 0.072(4) 0.064(3) -0.013(3) 0.011(2) 0.004(3)
C32 0.054(3) 0.053(3) 0.057(3) 0.000(2) 0.002(2) 0.024(3)
N1 0.0367(18) 0.0285(18) 0.0344(18) -0.0024(14) 0.0135(14) -0.0018(14)
N2 0.0339(18) 0.0255(18) 0.045(2) -0.0091(14) 0.0152(15) -0.0029(14)
N3 0.053(2) 0.047(2) 0.053(2) 0.0053(18) 0.0147(18) 0.0151(19)
N4 0.0362(18) 0.0270(18) 0.053(2) -0.0123(15) 0.0188(16) -0.0030(15)
N5 0.0363(18) 0.0296(18) 0.0392(18) -0.0041(14) 0.0146(14) -0.0036(14)
N6 0.076(3) 0.068(3) 0.055(3) -0.007(2) 0.012(2) 0.010(2)

loop_
_atom_type_symbol
_atom_type_description
_atom_type_scat_dispersion_real
_atom_type_scat_dispersion_imag
_atom_type_scat_source
C C 0.0033 0.0016 'International Tables Vol C Tables 4.2.6.8 and 6.1.1.4'
H H 0.0000 0.0000 'International Tables Vol C Tables 4.2.6.8 and 6.1.1.4'
N N 0.0061 0.0033 'International Tables Vol C Tables 4.2.6.8 and 6.1.1.4'
Cu Cu 0.3201 1.2651 'International Tables Vol C Tables 4.2.6.8 and 6.1.1.4'
Br Br -0.2901 2.4595 'International Tables Vol C Tables 4.2.6.8 and 6.1.1.4'

loop_
_geom_angle_atom_site_label_1
_geom_angle_atom_site_label_2
_geom_angle_atom_site_label_3
_geom_angle
_geom_angle_site_symmetry_1
_geom_angle_site_symmetry_3
N1 Cu1 N5 145.84(13) . 4_565
N1 Cu1 Br1 107.93(9) . .
N5 Cu1 Br1 106.21(9) 4_565 .
N1 C1 C2 123.8(4) . .
N1 C1 H1 118.1 . .
C2 C1 H1 118.1 . .
C3 C2 C1 117.8(4) . .
C3 C2 H2 121.1 . .
C1 C2 H2 121.1 . .
C4 C3 C2 119.9(4) . .
C4 C3 H3 120.0 . .
C2 C3 H3 120.0 . .
C3 C4 C5 119.5(4) . .
C3 C4 H4 120.3 . .
C5 C4 H4 120.3 . .
N1 C5 C4 121.3(4) . .
N1 C5 N2 117.9(3) . .
C4 C5 N2 120.8(3) . .
N3 C6 C7 124.2(4) . .
N3 C6 N2 117.7(3) . .
C7 C6 N2 118.0(4) . .
C6 C7 C8 116.8(5) . .
C6 C7 H7 121.6 . .
C8 C7 H7 121.6 . .
C9 C8 C7 119.7(5) . .
C9 C8 H8 120.2 . .
C7 C8 H8 120.2 . .
C10 C9 C8 117.9(5) . .
C10 C9 H9 121.1 . .
C8 C9 H9 121.1 . .
N3 C10 C9 124.8(6) . .
N3 C10 H10 117.6 . .
C9 C10 H10 117.6 . .
C12 C11 C16 119.4(4) . .
C12 C11 N2 120.6(3) . .
C16 C11 N2 119.9(3) . .
C11 C12 C13 120.3(4) . .
C11 C12 H12 119.9 . .
C13 C12 H12 119.9 . .
C12 C13 C14 121.0(4) . .
C12 C13 H13 119.5 . .
C14 C13 H13 119.5 . .
C15 C14 C13 117.6(3) . .
C15 C14 C17 121.3(3) . .
C13 C14 C17 121.1(3) . .
C16 C15 C14 121.6(4) . .
C16 C15 H15 119.2 . .
C14 C15 H15 119.2 . .
C15 C16 C11 120.1(4) . .
C15 C16 H16 119.9 . .
C11 C16 H16 119.9 . .
C22 C17 C18 117.2(3) . .
C22 C17 C14 121.9(3) . .
C18 C17 C14 120.9(3) . .
C19 C18 C17 121.4(4) . .
C19 C18 H18 119.3 . .
C17 C18 H18 119.3 . .
C20 C19 C18 120.5(4) . .
C20 C19 H19 119.8 . .
C18 C19 H19 119.8 . .
C19 C20 C21 119.1(3) . .
C19 C20 N4 121.3(3) . .
C21 C20 N4 119.6(3) . .
C22 C21 C20 120.6(4) . .
C22 C21 H21 119.7 . .
C20 C21 H21 119.7 . .
C21 C22 C17 121.2(4) . .
C21 C22 H22 119.4 . .
C17 C22 H22 119.4 . .
N5 C23 N4 118.1(3) . .
N5 C23 C24 120.7(3) . .
N4 C23 C24 121.2(3) . .
C25 C24 C23 119.7(4) . .
C25 C24 H24 120.1 . .
C23 C24 H24 120.1 . .
C24 C25 C26 119.5(4) . .
C24 C25 H25 120.2 . .
C26 C25 H25 120.2 . .
C27 C26 C25 117.8(4) . .
C27 C26 H26 121.1 . .
C25 C26 H26 121.1 . .
N5 C27 C26 124.5(4) . .
N5 C27 H27 117.8 . .
C26 C27 H27 117.8 . .
C29 C28 N6 123.8(4) . .
C29 C28 N4 116.5(3) . .
N6 C28 N4 119.7(4) . .
C28 C29 C30 118.2(4) . .
C28 C29 H29 120.9 . .
C30 C29 H29 120.9 . .
C29 C30 C31 124.0(4) . .
C29 C30 H30 118.0 . .
C31 C30 H30 118.0 . .
C30 C31 C32 118.1(4) . .
C30 C31 H31 120.9 . .
C32 C31 H31 120.9 . .
C31 C32 N6 120.3(4) . .
C31 C32 H32 119.9 . .
N6 C32 H32 119.9 . .
C5 N1 C1 117.7(3) . .
C5 N1 Cu1 126.9(2) . .
C1 N1 Cu1 115.2(3) . .
C5 N2 C6 122.9(3) . .
C5 N2 C11 118.3(3) . .
C6 N2 C11 114.9(3) . .
C6 N3 C10 116.7(4) . .
C23 N4 C28 123.7(3) . .
C23 N4 C20 119.3(3) . .
C28 N4 C20 115.4(3) . .
C27 N5 C23 117.7(3) . .
C27 N5 Cu1 113.9(3) . 4_566
C23 N5 Cu1 128.1(2) . 4_566
C28 N6 C32 115.6(4) . .

loop_
_geom_bond_atom_site_label_1
_geom_bond_atom_site_label_2
_geom_bond_distance
_geom_bond_site_symmetry_2
Cu1 N1 1.978(3) .
Cu1 N5 1.994(3) 4_565
Cu1 Br1 2.4571(7) .
C1 N1 1.348(5) .
C1 C2 1.370(6) .
C1 H1 0.9300 .
C2 C3 1.370(6) .
C2 H2 0.9300 .
C3 C4 1.368(6) .
C3 H3 0.9300 .
C4 C5 1.389(5) .
C4 H4 0.9300 .
C5 N1 1.342(5) .
C5 N2 1.393(5) .
C6 N3 1.324(5) .
C6 C7 1.372(6) .
C6 N2 1.425(5) .
C7 C8 1.390(7) .
C7 H7 0.9300 .
C8 C9 1.379(9) .
C8 H8 0.9300 .
C9 C10 1.338(8) .
C9 H9 0.9300 .
C10 N3 1.333(6) .
C10 H10 0.9300 .
C11 C12 1.376(5) .
C11 C16 1.384(5) .
C11 N2 1.437(5) .
C12 C13 1.393(5) .
C12 H12 0.9300 .
C13 C14 1.393(5) .
C13 H13 0.9300 .
C14 C15 1.388(5) .
C14 C17 1.484(5) .
C15 C16 1.382(5) .
C15 H15 0.9300 .
C16 H16 0.9300 .
C17 C22 1.389(5) .
C17 C18 1.399(5) .
C18 C19 1.384(5) .
C18 H18 0.9300 .
C19 C20 1.369(5) .
C19 H19 0.9300 .
C20 C21 1.386(5) .
C20 N4 1.445(5) .
C21 C22 1.381(5) .
C21 H21 0.9300 .
C22 H22 0.9300 .
C23 N5 1.344(5) .
C23 N4 1.392(5) .
C23 C24 1.398(5) .
C24 C25 1.364(6) .
C24 H24 0.9300 .
C25 C26 1.378(6) .
C25 H25 0.9300 .
C26 C27 1.355(5) .
C26 H26 0.9300 .
C27 N5 1.343(5) .
C27 H27 0.9300 .
C28 C29 1.316(5) .
C28 N6 1.400(6) .
C28 N4 1.426(5) .
C29 C30 1.317(6) .
C29 H29 0.9300 .
C30 C31 1.359(7) .
C30 H30 0.9300 .
C31 C32 1.367(6) .
C31 H31 0.9300 .
C32 N6 1.406(6) .
C32 H32 0.9300 .
N5 Cu1 1.994(3) 4_566

loop_
_geom_torsion_atom_site_label_1
_geom_torsion_atom_site_label_2
_geom_torsion_atom_site_label_3
_geom_torsion_atom_site_label_4
_geom_torsion
_geom_torsion_site_symmetry_1
_geom_torsion_site_symmetry_4
N1 C1 C2 C3 -0.6(7) . .
C1 C2 C3 C4 -0.1(8) . .
C2 C3 C4 C5 -0.7(8) . .
C3 C4 C5 N1 2.3(7) . .
C3 C4 C5 N2 -177.8(4) . .
N3 C6 C7 C8 -2.1(7) . .
N2 C6 C7 C8 175.1(4) . .
C6 C7 C8 C9 1.1(8) . .
C7 C8 C9 C10 0.0(9) . .
C8 C9 C10 N3 -0.2(9) . .
C16 C11 C12 C13 -0.2(6) . .
N2 C11 C12 C13 179.2(3) . .
C11 C12 C13 C14 -0.9(6) . .
C12 C13 C14 C15 0.9(5) . .
C12 C13 C14 C17 180.0(3) . .
C13 C14 C15 C16 0.2(6) . .
C17 C14 C15 C16 -179.0(3) . .
C14 C15 C16 C11 -1.2(6) . .
C12 C11 C16 C15 1.2(6) . .
N2 C11 C16 C15 -178.2(3) . .
C15 C14 C17 C22 153.9(4) . .
C13 C14 C17 C22 -25.2(6) . .
C15 C14 C17 C18 -25.6(5) . .
C13 C14 C17 C18 155.4(4) . .
C22 C17 C18 C19 -3.0(6) . .
C14 C17 C18 C19 176.5(4) . .
C17 C18 C19 C20 2.3(6) . .
C18 C19 C20 C21 0.2(6) . .
C18 C19 C20 N4 -178.9(3) . .
C19 C20 C21 C22 -2.0(6) . .
N4 C20 C21 C22 177.1(3) . .
C20 C21 C22 C17 1.3(6) . .
C18 C17 C22 C21 1.2(6) . .
C14 C17 C22 C21 -178.3(3) . .
N5 C23 C24 C25 -1.8(6) . .
N4 C23 C24 C25 179.7(4) . .
C23 C24 C25 C26 -0.6(7) . .
C24 C25 C26 C27 1.3(7) . .
C25 C26 C27 N5 0.4(7) . .
N6 C28 C29 C30 -0.1(6) . .
N4 C28 C29 C30 -176.4(4) . .
C28 C29 C30 C31 -0.8(7) . .
C29 C30 C31 C32 1.9(8) . .
C30 C31 C32 N6 -2.0(7) . .
C4 C5 N1 C1 -3.0(6) . .
N2 C5 N1 C1 177.2(3) . .
C4 C5 N1 Cu1 171.5(3) . .
N2 C5 N1 Cu1 -8.3(5) . .
C2 C1 N1 C5 2.2(6) . .
C2 C1 N1 Cu1 -173.0(4) . .
N5 Cu1 N1 C5 -29.4(4) 4_565 .
Br1 Cu1 N1 C5 148.7(3) . .
N5 Cu1 N1 C1 145.2(3) 4_565 .
Br1 Cu1 N1 C1 -36.7(3) . .
N1 C5 N2 C6 -33.1(5) . .
C4 C5 N2 C6 147.1(4) . .
N1 C5 N2 C11 170.4(3) . .
C4 C5 N2 C11 -9.5(5) . .
N3 C6 N2 C5 -30.5(5) . .
C7 C6 N2 C5 152.1(4) . .
N3 C6 N2 C11 126.7(4) . .
C7 C6 N2 C11 -50.7(5) . .
C12 C11 N2 C5 -82.4(5) . .
C16 C11 N2 C5 97.0(4) . .
C12 C11 N2 C6 119.2(4) . .
C16 C11 N2 C6 -61.3(5) . .
C7 C6 N3 C10 1.9(6) . .
N2 C6 N3 C10 -175.4(4) . .
C9 C10 N3 C6 -0.6(8) . .
N5 C23 N4 C28 24.7(5) . .
C24 C23 N4 C28 -156.8(4) . .
N5 C23 N4 C20 -170.2(3) . .
C24 C23 N4 C20 8.3(6) . .
C29 C28 N4 C23 -146.8(4) . .
N6 C28 N4 C23 36.7(5) . .
C29 C28 N4 C20 47.6(5) . .
N6 C28 N4 C20 -128.9(4) . .
C19 C20 N4 C23 103.0(4) . .
C21 C20 N4 C23 -76.1(5) . .
C19 C20 N4 C28 -90.7(4) . .
C21 C20 N4 C28 90.3(4) . .
C26 C27 N5 C23 -2.7(6) . .
C26 C27 N5 Cu1 171.1(4) . 4_566
N4 C23 N5 C27 -178.1(3) . .
C24 C23 N5 C27 3.3(6) . .
N4 C23 N5 Cu1 9.1(5) . 4_566
C24 C23 N5 Cu1 -169.5(3) . 4_566
C29 C28 N6 C32 -0.1(6) . .
N4 C28 N6 C32 176.1(3) . .
C31 C32 N6 C28 1.1(6) . .
